data_7035258
loop_
_publ_author_name
'Kireenko, Marina M.'
'Kuchuk, Ekaterina A.'
'Zaitsev, Kirill V.'
'Tafeenko, Viktor A.'
'Oprunenko, Yuri F.'
'Churakov, Andrei V.'
'Lermontova, Elmira Kh'
'Zaitseva, Galina S.'
'Karlov, Sergey S.'

_publ_section_title
;
 Aluminum complexes based on pyridine substituted alcohols: synthesis,
 structure, and catalytic application in ROP.
;
_journal_issue 26
_journal_name_full 'Dalton transactions (Cambridge, England : 2003)'
_journal_page_first 11963
_journal_page_last 11976
_journal_paper_doi 10.1039/c5dt01001b
_journal_volume 44
_journal_year 2015
_chemical_formula_moiety 'C34 H31 N O2'
_chemical_formula_sum 'C34 H31 N O2'
_chemical_formula_weight 485.60
_chemical_name_systematic
; 
 ? 
;
_space_group_IT_number 1
_symmetry_cell_setting triclinic
_symmetry_space_group_name_Hall 'P 1'
_symmetry_space_group_name_H-M 'P 1'
_atom_sites_solution_hydrogens mixed
_atom_sites_solution_primary direct
_atom_sites_solution_secondary difmap
_audit_creation_method SHELXL-97
_audit_update_record
;
2015-02-01 deposited with the CCDC.
2015-05-22 downloaded from the CCDC.
;
_cell_angle_alpha 103.040(3)
_cell_angle_beta 92.480(3)
_cell_angle_gamma 99.805(3)
_cell_formula_units_Z 1
_cell_length_a 5.8707(13)
_cell_length_b 9.289(2)
_cell_length_c 11.820(3)
_cell_measurement_reflns_used 1612
_cell_measurement_temperature 120(2)
_cell_measurement_theta_max 29.86
_cell_measurement_theta_min 2.54
_cell_volume 616.5(2)
_computing_cell_refinement 'SAINT (Bruker, 2008)'
_computing_data_collection '<i>APEX2</i> (Bruker, 2008)'
_computing_data_reduction 'SAINT (Bruker, 2008)'
_computing_molecular_graphics 'SHELXTL (Sheldrick, 2008)'
_computing_publication_material 'SHELXTL (Sheldrick, 2008)'
_computing_structure_refinement 'SHELXTL (Sheldrick, 2008)'
_computing_structure_solution 'SHELXTL (Sheldrick, 2008)'
_diffrn_ambient_temperature 120(2)
_diffrn_measured_fraction_theta_full 0.991
_diffrn_measured_fraction_theta_max 0.991
_diffrn_measurement_device_type 'Bruker SMART APEX II'
_diffrn_measurement_method \w
_diffrn_radiation_monochromator graphite
_diffrn_radiation_source 'fine-focus sealed tube'
_diffrn_radiation_type MoK\a
_diffrn_radiation_wavelength 0.71073
_diffrn_reflns_av_R_equivalents 0.0507
_diffrn_reflns_av_sigmaI/netI 0.0708
_diffrn_reflns_limit_h_max 7
_diffrn_reflns_limit_h_min -7
_diffrn_reflns_limit_k_max 11
_diffrn_reflns_limit_k_min -11
_diffrn_reflns_limit_l_max 15
_diffrn_reflns_limit_l_min -15
_diffrn_reflns_number 5649
_diffrn_reflns_theta_full 27.00
_diffrn_reflns_theta_max 27.00
_diffrn_reflns_theta_min 2.29
_diffrn_standards_decay_% 0
_diffrn_standards_interval_time 0
_diffrn_standards_number 0
_exptl_absorpt_coefficient_mu 0.080
_exptl_absorpt_correction_T_max 0.9912
_exptl_absorpt_correction_T_min 0.9833
_exptl_absorpt_correction_type multi-scan
_exptl_absorpt_process_details 'SADABS (Bruker, 2008)'
_exptl_crystal_colour colourless
_exptl_crystal_density_diffrn 1.308
_exptl_crystal_density_method 'not measured'
_exptl_crystal_description prizm
_exptl_crystal_F_000 258
_exptl_crystal_size_max 0.21
_exptl_crystal_size_mid 0.20
_exptl_crystal_size_min 0.11
_refine_diff_density_max 0.224
_refine_diff_density_min -0.286
_refine_diff_density_rms 0.055
_refine_ls_extinction_method none
_refine_ls_goodness_of_fit_ref 1.051
_refine_ls_hydrogen_treatment mixed
_refine_ls_matrix_type full
_refine_ls_number_parameters 340
_refine_ls_number_reflns 2673
_refine_ls_number_restraints 3
_refine_ls_restrained_S_all 1.050
_refine_ls_R_factor_all 0.0759
_refine_ls_R_factor_gt 0.0483
_refine_ls_shift/su_max 0.000
_refine_ls_shift/su_mean 0.000
_refine_ls_structure_factor_coef Fsqd
_refine_ls_weighting_details 'calc w=1/[\s^2^(Fo^2^)+(0.0433P)^2^+0.1603P] where P=(Fo^2^+2Fc^2^)/3'
_refine_ls_weighting_scheme calc
_refine_ls_wR_factor_gt 0.0962
_refine_ls_wR_factor_ref 0.1068
_reflns_number_gt 2041
_reflns_number_total 2673
_reflns_threshold_expression I>2\s(I)
_cod_data_source_file c5dt01001b2.cif
_cod_data_source_block k
_cod_depositor_comments 'Adding full bibliography for 7035257--7035260.cif.'
_cod_database_code 7035258

loop_
_symmetry_equiv_pos_as_xyz
'x, y, z'

loop_
_atom_site_label
_atom_site_type_symbol
_atom_site_fract_x
_atom_site_fract_y
_atom_site_fract_z
_atom_site_U_iso_or_equiv
_atom_site_adp_type
_atom_site_occupancy
_atom_site_symmetry_multiplicity
_atom_site_calc_flag
_atom_site_refinement_flags
N1 N 0.7685(6) 0.7195(3) 1.0865(3) 0.0174(7) Uani 1 1 d .
O1 O 0.5578(4) 0.6537(3) 0.8172(2) 0.0182(6) Uani 1 1 d .
H1 H 0.605(8) 0.746(5) 0.860(4) 0.027 Uiso 1 1 d .
O2 O 1.1046(5) 0.9661(3) 1.1684(2) 0.0184(6) Uani 1 1 d .
H2 H 1.040(8) 0.878(5) 1.131(4) 0.028 Uiso 1 1 d .
C1 C 0.7555(7) 0.6030(4) 0.7653(3) 0.0161(8) Uani 1 1 d .
C2 C 0.9410(7) 0.6038(4) 0.8597(3) 0.0174(8) Uani 1 1 d .
H2A H 0.9973 0.7089 0.9040 0.021 Uiso 1 1 calc R
H2B H 1.0738 0.5664 0.8220 0.021 Uiso 1 1 calc R
C3 C 0.8588(7) 0.5086(4) 0.9453(3) 0.0208(8) Uani 1 1 d .
H3A H 0.7753 0.4092 0.9000 0.025 Uiso 1 1 calc R
H3B H 0.9969 0.4919 0.9880 0.025 Uiso 1 1 calc R
C4 C 0.7048(7) 0.5731(4) 1.0319(3) 0.0198(9) Uani 1 1 d .
C5 C 0.5072(7) 0.4867(4) 1.0587(3) 0.0220(9) Uani 1 1 d .
H5A H 0.4651 0.3832 1.0206 0.026 Uiso 1 1 calc R
C6 C 0.3721(7) 0.5511(5) 1.1407(3) 0.0230(9) Uani 1 1 d .
H6A H 0.2383 0.4921 1.1609 0.028 Uiso 1 1 calc R
C7 C 0.4329(7) 0.7015(4) 1.1929(3) 0.0231(9) Uani 1 1 d .
H7A H 0.3393 0.7489 1.2479 0.028 Uiso 1 1 calc R
C8 C 0.6338(7) 0.7835(4) 1.1639(3) 0.0184(8) Uani 1 1 d .
C9 C 0.7095(7) 0.9482(4) 1.2207(3) 0.0205(9) Uani 1 1 d .
H9A H 0.7609 0.9579 1.3034 0.025 Uiso 1 1 calc R
H9B H 0.5725 0.9972 1.2196 0.025 Uiso 1 1 calc R
C10 C 0.9037(6) 1.0350(4) 1.1666(3) 0.0165(8) Uani 1 1 d .
C11 C 0.6663(6) 0.4440(4) 0.6918(3) 0.0147(8) Uani 1 1 d .
C12 C 0.4454(7) 0.3669(4) 0.6951(3) 0.0200(8) Uani 1 1 d .
H12A H 0.3460 0.4099 0.7489 0.024 Uiso 1 1 calc R
C13 C 0.3671(7) 0.2278(4) 0.6209(3) 0.0211(9) Uani 1 1 d .
H13A H 0.2134 0.1767 0.6232 0.025 Uiso 1 1 calc R
C14 C 0.5100(7) 0.1623(4) 0.5437(3) 0.0200(8) Uani 1 1 d .
H14A H 0.4548 0.0670 0.4920 0.024 Uiso 1 1 calc R
C15 C 0.7341(7) 0.2364(4) 0.5421(3) 0.0187(8) Uani 1 1 d .
H15A H 0.8349 0.1914 0.4901 0.022 Uiso 1 1 calc R
C16 C 0.8118(7) 0.3762(4) 0.6164(3) 0.0177(8) Uani 1 1 d .
H16A H 0.9668 0.4262 0.6157 0.021 Uiso 1 1 calc R
C21 C 0.9720(6) 1.1944(4) 1.2431(3) 0.0163(8) Uani 1 1 d .
C22 C 1.1788(7) 1.2413(4) 1.3133(3) 0.0201(9) Uani 1 1 d .
H22A H 1.2836 1.1737 1.3130 0.024 Uiso 1 1 calc R
C23 C 1.2344(7) 1.3850(5) 1.3836(3) 0.0245(9) Uani 1 1 d .
H23A H 1.3765 1.4153 1.4315 0.029 Uiso 1 1 calc R
C24 C 1.0851(7) 1.4849(4) 1.3849(3) 0.0225(9) Uani 1 1 d .
H24A H 1.1234 1.5836 1.4334 0.027 Uiso 1 1 calc R
C25 C 0.8797(7) 1.4396(4) 1.3148(3) 0.0240(9) Uani 1 1 d .
H25A H 0.7767 1.5082 1.3149 0.029 Uiso 1 1 calc R
C26 C 0.8220(7) 1.2973(4) 1.2453(3) 0.0215(9) Uani 1 1 d .
H26A H 0.6792 1.2679 1.1981 0.026 Uiso 1 1 calc R
C31 C 0.8407(6) 0.6993(4) 0.6813(3) 0.0155(8) Uani 1 1 d .
C32 C 0.6826(7) 0.7176(4) 0.5973(3) 0.0210(9) Uani 1 1 d .
H32A H 0.5245 0.6714 0.5945 0.025 Uiso 1 1 calc R
C33 C 0.7500(7) 0.8011(4) 0.5177(3) 0.0231(9) Uani 1 1 d .
H33A H 0.6387 0.8119 0.4609 0.028 Uiso 1 1 calc R
C34 C 0.9787(7) 0.8689(4) 0.5204(3) 0.0227(9) Uani 1 1 d .
H34A H 1.0263 0.9269 0.4660 0.027 Uiso 1 1 calc R
C35 C 1.1371(7) 0.8514(4) 0.6032(3) 0.0210(9) Uani 1 1 d .
H35A H 1.2951 0.8975 0.6053 0.025 Uiso 1 1 calc R
C36 C 1.0705(7) 0.7675(4) 0.6838(3) 0.0183(8) Uani 1 1 d .
H36A H 1.1823 0.7569 0.7404 0.022 Uiso 1 1 calc R
C41 C 0.8378(6) 1.0452(4) 1.0429(3) 0.0156(8) Uani 1 1 d .
C42 C 0.6151(7) 1.0112(4) 0.9917(3) 0.0197(8) Uani 1 1 d .
H42A H 0.4915 0.9743 1.0329 0.024 Uiso 1 1 calc R
C43 C 0.5681(7) 1.0301(4) 0.8801(3) 0.0235(9) Uani 1 1 d .
H43A H 0.4130 1.0065 0.8457 0.028 Uiso 1 1 calc R
C44 C 0.7465(8) 1.0831(4) 0.8194(3) 0.0254(10) Uani 1 1 d .
H44A H 0.7150 1.0960 0.7431 0.030 Uiso 1 1 calc R
C45 C 0.9693(8) 1.1170(5) 0.8700(3) 0.0253(9) Uani 1 1 d .
H45A H 1.0925 1.1534 0.8284 0.030 Uiso 1 1 calc R
C46 C 1.0167(7) 1.0989(4) 0.9805(3) 0.0221(9) Uani 1 1 d .
H46A H 1.1721 1.1231 1.0145 0.027 Uiso 1 1 calc R

loop_
_atom_site_aniso_label
_atom_site_aniso_U_11
_atom_site_aniso_U_22
_atom_site_aniso_U_33
_atom_site_aniso_U_23
_atom_site_aniso_U_13
_atom_site_aniso_U_12
N1 0.0226(19) 0.0181(17) 0.0109(14) 0.0033(12) -0.0015(13) 0.0030(14)
O1 0.0162(15) 0.0169(14) 0.0191(13) -0.0029(11) 0.0030(11) 0.0054(11)
O2 0.0173(15) 0.0160(14) 0.0203(14) -0.0005(11) -0.0041(11) 0.0066(11)
C1 0.019(2) 0.0161(19) 0.0118(17) -0.0006(15) 0.0012(15) 0.0040(16)
C2 0.016(2) 0.0168(19) 0.0169(18) -0.0012(14) -0.0002(14) 0.0029(15)
C3 0.025(2) 0.0178(19) 0.0174(18) 0.0008(15) -0.0048(16) 0.0038(17)
C4 0.024(2) 0.020(2) 0.0130(18) 0.0022(16) -0.0066(16) 0.0023(18)
C5 0.029(2) 0.0147(19) 0.0178(19) 0.0010(16) -0.0055(17) -0.0042(17)
C6 0.019(2) 0.031(2) 0.0175(19) 0.0084(17) -0.0025(16) -0.0032(18)
C7 0.025(2) 0.030(2) 0.0151(18) 0.0072(17) 0.0028(16) 0.0045(19)
C8 0.020(2) 0.021(2) 0.0138(17) 0.0045(15) -0.0024(15) 0.0029(16)
C9 0.021(2) 0.024(2) 0.0159(18) 0.0040(16) 0.0026(16) 0.0037(17)
C10 0.018(2) 0.0169(19) 0.0154(18) 0.0009(15) 0.0026(15) 0.0075(16)
C11 0.020(2) 0.0126(18) 0.0125(17) 0.0034(14) -0.0005(15) 0.0044(16)
C12 0.021(2) 0.022(2) 0.0165(18) 0.0038(16) 0.0013(16) 0.0040(17)
C13 0.020(2) 0.020(2) 0.022(2) 0.0050(16) 0.0013(17) 0.0013(17)
C14 0.029(2) 0.0154(19) 0.0118(17) -0.0017(14) -0.0027(16) 0.0014(17)
C15 0.026(2) 0.0163(19) 0.0141(17) 0.0021(15) 0.0029(15) 0.0070(17)
C16 0.018(2) 0.0174(19) 0.0166(18) 0.0017(15) 0.0041(15) 0.0029(16)
C21 0.022(2) 0.0169(18) 0.0116(17) 0.0044(14) 0.0023(15) 0.0051(16)
C22 0.026(2) 0.020(2) 0.0145(18) 0.0028(15) 0.0022(16) 0.0050(17)
C23 0.030(2) 0.024(2) 0.0172(19) 0.0025(17) 0.0019(17) 0.0015(19)
C24 0.030(2) 0.015(2) 0.0174(19) -0.0046(16) 0.0050(17) 0.0005(17)
C25 0.034(3) 0.018(2) 0.019(2) -0.0003(16) 0.0036(18) 0.0085(18)
C26 0.018(2) 0.029(2) 0.0182(19) 0.0060(17) 0.0021(16) 0.0081(18)
C31 0.020(2) 0.0071(17) 0.0167(18) -0.0026(14) -0.0012(15) 0.0029(15)
C32 0.019(2) 0.019(2) 0.022(2) 0.0024(16) -0.0014(16) -0.0007(17)
C33 0.030(3) 0.019(2) 0.020(2) 0.0036(16) -0.0006(17) 0.0079(18)
C34 0.025(2) 0.016(2) 0.027(2) 0.0044(17) 0.0054(18) 0.0025(17)
C35 0.019(2) 0.014(2) 0.029(2) 0.0037(17) 0.0030(17) 0.0005(17)
C36 0.019(2) 0.014(2) 0.0183(18) -0.0019(15) -0.0021(15) 0.0035(16)
C41 0.018(2) 0.0148(18) 0.0125(17) -0.0011(14) 0.0001(14) 0.0048(15)
C42 0.022(2) 0.017(2) 0.0167(18) -0.0015(15) -0.0008(15) 0.0025(16)
C43 0.024(2) 0.022(2) 0.020(2) -0.0026(16) -0.0076(17) 0.0044(18)
C44 0.042(3) 0.024(2) 0.0125(18) 0.0012(16) 0.0011(18) 0.016(2)
C45 0.029(3) 0.031(2) 0.021(2) 0.0095(18) 0.0083(18) 0.012(2)
C46 0.021(2) 0.023(2) 0.023(2) 0.0054(17) 0.0029(17) 0.0054(17)

loop_
_atom_type_symbol
_atom_type_description
_atom_type_scat_dispersion_real
_atom_type_scat_dispersion_imag
_atom_type_scat_source
C C 0.0033 0.0016 'International Tables Vol C Tables 4.2.6.8 and 6.1.1.4'
H H 0.0000 0.0000 'International Tables Vol C Tables 4.2.6.8 and 6.1.1.4'
N N 0.0061 0.0033 'International Tables Vol C Tables 4.2.6.8 and 6.1.1.4'
O O 0.0106 0.0060 'International Tables Vol C Tables 4.2.6.8 and 6.1.1.4'

loop_
_geom_angle_atom_site_label_1
_geom_angle_atom_site_label_2
_geom_angle_atom_site_label_3
_geom_angle
C8 N1 C4 119.5(3)
C1 O1 H1 108(3)
C10 O2 H2 97(3)
O1 C1 C2 110.1(3)
O1 C1 C31 109.0(3)
C2 C1 C31 113.4(3)
O1 C1 C11 106.0(3)
C2 C1 C11 111.1(3)
C31 C1 C11 106.9(3)
C1 C2 C3 114.3(3)
C1 C2 H2A 108.7
C3 C2 H2A 108.7
C1 C2 H2B 108.7
C3 C2 H2B 108.7
H2A C2 H2B 107.6
C4 C3 C2 115.7(3)
C4 C3 H3A 108.4
C2 C3 H3A 108.4
C4 C3 H3B 108.4
C2 C3 H3B 108.4
H3A C3 H3B 107.4
N1 C4 C5 120.8(4)
N1 C4 C3 117.2(4)
C5 C4 C3 122.1(3)
C6 C5 C4 119.9(4)
C6 C5 H5A 120.1
C4 C5 H5A 120.1
C7 C6 C5 119.2(4)
C7 C6 H6A 120.4
C5 C6 H6A 120.4
C6 C7 C8 118.9(4)
C6 C7 H7A 120.5
C8 C7 H7A 120.5
N1 C8 C7 121.7(4)
N1 C8 C9 117.6(3)
C7 C8 C9 120.7(3)
C8 C9 C10 116.5(3)
C8 C9 H9A 108.2
C10 C9 H9A 108.2
C8 C9 H9B 108.2
C10 C9 H9B 108.2
H9A C9 H9B 107.3
O2 C10 C41 109.9(3)
O2 C10 C21 106.8(3)
C41 C10 C21 108.4(3)
O2 C10 C9 108.9(3)
C41 C10 C9 113.9(3)
C21 C10 C9 108.6(3)
C12 C11 C16 118.7(3)
C12 C11 C1 122.8(3)
C16 C11 C1 118.5(3)
C11 C12 C13 120.7(4)
C11 C12 H12A 119.7
C13 C12 H12A 119.7
C14 C13 C12 120.5(4)
C14 C13 H13A 119.7
C12 C13 H13A 119.7
C13 C14 C15 119.4(4)
C13 C14 H14A 120.3
C15 C14 H14A 120.3
C14 C15 C16 119.9(4)
C14 C15 H15A 120.0
C16 C15 H15A 120.0
C15 C16 C11 120.8(4)
C15 C16 H16A 119.6
C11 C16 H16A 119.6
C22 C21 C26 118.1(3)
C22 C21 C10 121.8(3)
C26 C21 C10 120.1(3)
C23 C22 C21 120.8(4)
C23 C22 H22A 119.6
C21 C22 H22A 119.6
C24 C23 C22 120.5(4)
C24 C23 H23A 119.8
C22 C23 H23A 119.8
C23 C24 C25 119.2(4)
C23 C24 H24A 120.4
C25 C24 H24A 120.4
C26 C25 C24 120.9(4)
C26 C25 H25A 119.5
C24 C25 H25A 119.5
C25 C26 C21 120.6(4)
C25 C26 H26A 119.7
C21 C26 H26A 119.7
C36 C31 C32 118.3(3)
C36 C31 C1 122.8(3)
C32 C31 C1 118.8(3)
C33 C32 C31 121.5(4)
C33 C32 H32A 119.3
C31 C32 H32A 119.3
C32 C33 C34 120.1(4)
C32 C33 H33A 120.0
C34 C33 H33A 120.0
C35 C34 C33 119.0(4)
C35 C34 H34A 120.5
C33 C34 H34A 120.5
C34 C35 C36 121.3(4)
C34 C35 H35A 119.4
C36 C35 H35A 119.4
C31 C36 C35 119.9(4)
C31 C36 H36A 120.1
C35 C36 H36A 120.1
C42 C41 C46 118.6(3)
C42 C41 C10 124.3(3)
C46 C41 C10 117.1(3)
C41 C42 C43 120.7(4)
C41 C42 H42A 119.6
C43 C42 H42A 119.6
C44 C43 C42 120.1(4)
C44 C43 H43A 120.0
C42 C43 H43A 120.0
C45 C44 C43 119.4(4)
C45 C44 H44A 120.3
C43 C44 H44A 120.3
C44 C45 C46 120.7(4)
C44 C45 H45A 119.6
C46 C45 H45A 119.6
C45 C46 C41 120.4(4)
C45 C46 H46A 119.8
C41 C46 H46A 119.8

loop_
_geom_bond_atom_site_label_1
_geom_bond_atom_site_label_2
_geom_bond_distance
N1 C8 1.339(5)
N1 C4 1.347(5)
O1 C1 1.437(4)
O1 H1 0.88(5)
O2 C10 1.436(4)
O2 H2 0.85(5)
C1 C2 1.523(5)
C1 C31 1.525(5)
C1 C11 1.526(5)
C2 C3 1.529(5)
C2 H2A 0.9900
C2 H2B 0.9900
C3 C4 1.488(5)
C3 H3A 0.9900
C3 H3B 0.9900
C4 C5 1.385(6)
C5 C6 1.375(6)
C5 H5A 0.9500
C6 C7 1.372(6)
C6 H6A 0.9500
C7 C8 1.392(5)
C7 H7A 0.9500
C8 C9 1.506(5)
C9 C10 1.530(5)
C9 H9A 0.9900
C9 H9B 0.9900
C10 C41 1.525(5)
C10 C21 1.528(5)
C11 C12 1.377(5)
C11 C16 1.385(5)
C12 C13 1.379(5)
C12 H12A 0.9500
C13 C14 1.377(5)
C13 H13A 0.9500
C14 C15 1.380(5)
C14 H14A 0.9500
C15 C16 1.384(5)
C15 H15A 0.9500
C16 H16A 0.9500
C21 C22 1.386(5)
C21 C26 1.402(5)
C22 C23 1.381(5)
C22 H22A 0.9500
C23 C24 1.378(6)
C23 H23A 0.9500
C24 C25 1.379(6)
C24 H24A 0.9500
C25 C26 1.368(6)
C25 H25A 0.9500
C26 H26A 0.9500
C31 C36 1.385(5)
C31 C32 1.388(5)
C32 C33 1.378(5)
C32 H32A 0.9500
C33 C34 1.379(6)
C33 H33A 0.9500
C34 C35 1.376(6)
C34 H34A 0.9500
C35 C36 1.390(5)
C35 H35A 0.9500
C36 H36A 0.9500
C41 C42 1.371(5)
C41 C46 1.396(5)
C42 C43 1.391(5)
C42 H42A 0.9500
C43 C44 1.380(6)
C43 H43A 0.9500
C44 C45 1.369(6)
C44 H44A 0.9500
C45 C46 1.377(5)
C45 H45A 0.9500
C46 H46A 0.9500

loop_
_geom_hbond_atom_site_label_D
_geom_hbond_atom_site_label_H
_geom_hbond_atom_site_label_A
_geom_hbond_distance_DH
_geom_hbond_distance_HA
_geom_hbond_distance_DA
_geom_hbond_angle_DHA
O2 H2 N1 0.85(5) 1.94(5) 2.715(4) 151(4)
O1 H1 C42 0.88(5) 2.59(5) 3.444(5) 163(4)
